data_1571933
loop_
_publ_author_name
'Duan, Tainan'
'Wang, Jia'
'Zuo, Xiaochan'
'Bi, Xingqi'
'Zhong, Cheng'
'Li, Yulu'
'Long, Yuhong'
'Tu, Kaihuai'
'Zhang, Weichao'
'Yang, Ke'
'Zhou, Huiqiong'
'Wan, Xiangjian'
'Zhao, Yan'
'Kan, Bin'
'Chen, Yongsheng'

_publ_section_title
;
 The anti-correlation effect of alkyl chain size on the photovoltaic
 performance of centrally extended non-fullerene acceptors.
;
_journal_issue 18
_journal_name_full 'Materials horizons'
_journal_page_first 4413
_journal_page_last 4423
_journal_paper_doi 10.1039/d4mh00699b
_journal_volume 11
_journal_year 2024
_chemical_formula_moiety 'C106 H122 F4 N12 O2 S6'
_chemical_formula_sum 'C106 H122 F4 N12 O2 S6'
_chemical_formula_weight 1864.51
_space_group_crystal_system monoclinic
_space_group_IT_number 15
_space_group_name_Hall '-C 2yc'
_space_group_name_H-M_alt 'C 1 2/c 1'
_atom_sites_solution_hydrogens mixed
_atom_sites_solution_primary dual
_audit_creation_date 2023-10-02
_audit_creation_method
;
Olex2 1.5
(compiled 2022.04.07 svn.rca3783a0 for OlexSys, GUI svn.r6498)
;
_audit_update_record
;
2023-10-09 deposited with the CCDC.	2024-06-17 downloaded from the CCDC.
;
_cell_angle_alpha 90
_cell_angle_beta 107.794(3)
_cell_angle_gamma 90
_cell_formula_units_Z 4
_cell_length_a 25.733(2)
_cell_length_b 25.060(2)
_cell_length_c 20.5893(16)
_cell_measurement_reflns_used 9912
_cell_measurement_temperature 193.00
_cell_measurement_theta_max 53.50
_cell_measurement_theta_min 3.07
_cell_volume 12642.2(17)
_computing_cell_refinement 'SAINT V8.40B (Bruker, 2019)'
_computing_data_collection 'APEX5 V2022.08-RC130 (Bruker, 2023)'
_computing_data_reduction 'SAINT V8.40B (Bruker, 2019)'
_computing_molecular_graphics 'Olex2 1.5 (Dolomanov et al., 2009)'
_computing_publication_material 'Olex2 1.5 (Dolomanov et al., 2009)'
_computing_structure_refinement 'SHELXL 2019/3 (Sheldrick, 2015)'
_computing_structure_solution 'SHELXT 2018/2 (Sheldrick, 2018)'
_diffrn_ambient_temperature 193.00
_diffrn_detector CPAD
_diffrn_detector_area_resol_mean 7.41
_diffrn_detector_type 'Bruker PHOTON II'
_diffrn_measured_fraction_theta_full 0.998
_diffrn_measured_fraction_theta_max 0.992
_diffrn_measurement_device 'four-circle diffractometer'
_diffrn_measurement_device_type 'Bruker D8 VENTURE Metaljet PHOTON II'
_diffrn_measurement_method '\w and \f shutterless scans'
_diffrn_measurement_specimen_support 'nylon loop'
_diffrn_radiation_monochromator 'Helios Multi-layer Optic'
_diffrn_radiation_probe x-ray
_diffrn_radiation_type GaK\a
_diffrn_radiation_wavelength 1.34139
_diffrn_reflns_av_R_equivalents 0.0768
_diffrn_reflns_av_unetI/netI 0.0633
_diffrn_reflns_Laue_measured_fraction_full 0.998
_diffrn_reflns_Laue_measured_fraction_max 0.992
_diffrn_reflns_limit_h_max 31
_diffrn_reflns_limit_h_min -30
_diffrn_reflns_limit_k_max 30
_diffrn_reflns_limit_k_min -25
_diffrn_reflns_limit_l_max 24
_diffrn_reflns_limit_l_min -24
_diffrn_reflns_number 71859
_diffrn_reflns_point_group_measured_fraction_full 0.998
_diffrn_reflns_point_group_measured_fraction_max 0.992
_diffrn_reflns_theta_full 53.594
_diffrn_reflns_theta_max 54.221
_diffrn_reflns_theta_min 3.138
_diffrn_source MetalJet
_diffrn_source_current 2.86
_diffrn_source_power 0.19937059999999998
_diffrn_source_type 'Liquid Metal source'
_diffrn_source_voltage 69.71
_diffrn_standards_number 0
_exptl_absorpt_coefficient_mu 0.913
_exptl_absorpt_correction_T_max 0.7506
_exptl_absorpt_correction_T_min 0.3896
_exptl_absorpt_correction_type multi-scan
_exptl_absorpt_process_details
;
SADABS-2016/2 (Bruker,2016/2) was used for absorption correction.
wR2(int) was 0.1502 before and 0.0850 after correction.
The Ratio of minimum to maximum transmission is 0.5191.
The \l/2 correction factor is Not present.
;
_exptl_crystal_density_diffrn 0.980
_exptl_crystal_description block
_exptl_crystal_F_000 3960
_exptl_crystal_size_max 0.13
_exptl_crystal_size_mid 0.12
_exptl_crystal_size_min 0.1
_refine_diff_density_max 0.402
_refine_diff_density_min -0.579
_refine_diff_density_rms 0.099
_refine_ls_extinction_method none
_refine_ls_goodness_of_fit_ref 1.057
_refine_ls_hydrogen_treatment constr
_refine_ls_matrix_type full
_refine_ls_number_parameters 587
_refine_ls_number_reflns 11642
_refine_ls_number_restraints 470
_refine_ls_restrained_S_all 1.134
_refine_ls_R_factor_all 0.2404
_refine_ls_R_factor_gt 0.1854
_refine_ls_shift/su_max 0.001
_refine_ls_shift/su_mean 0.000
_refine_ls_structure_factor_coef Fsqd
_refine_ls_weighting_details 'w=1/[\s^2^(Fo^2^)+(0.1000P)^2^+60.0000P] where P=(Fo^2^+2Fc^2^)/3'
_refine_ls_weighting_scheme calc
_refine_ls_wR_factor_gt 0.4187
_refine_ls_wR_factor_ref 0.4500
_reflns_Friedel_coverage 0.000
_reflns_number_gt 4985
_reflns_number_total 11642
_reflns_threshold_expression 'I > 2\s(I)'
_cod_data_source_file d4mh00699b2.cif
_cod_data_source_block 230929lu_lgpz261156_0m
_cod_depositor_comments
;
The following automatic conversions were performed:

data item '_diffrn_radiation_probe' value 'X-ray' was changed to
'x-ray' in accordance with the
/home/data/users/saulius/crontab/automatic-downloads/rss-feeds/RSC/lib/dictionaries/cif_core.dic
dictionary named 'cif_core.dic' version 2.4.2 last updated on
2011-04-26.

Automatic conversion script
Id: cif_fix_values 8170 2020-07-09 18:12:32Z antanas 

 Adding full bibliography for 1571933--1571934.cif.
;
_cod_original_cell_volume 12642.1(18)
_cod_database_code 1571933
_shelx_shelxl_version_number 2019/3
_shelx_space_group_comment
;
The symmetry employed for this shelxl refinement is uniquely defined
by the following loop, which should always be used as a source of
symmetry information in preference to the above space-group names.
They are only intended as comments.
;
_shelx_estimated_absorpt_t_max 0.914
_shelx_estimated_absorpt_t_min 0.890
_olex2_refinement_description
;
1. Fixed Uiso
 At 1.2 times of:
  All C(H) groups, All C(H,H) groups
 At 1.5 times of:
  All C(H,H,H) groups
2. Restrained distances
 C27-C26 = C25-C26 = C25-C24 = C24-C17 = C18-C17 = C19-C18 = C20-C19 = C20-C21
 = C22-C21 = C22-C23
 1.5 with sigma of 0.01
 C45-C44
 1.5 with sigma of 0.01
 C50-C51 = C51-C52 = C53-C52
 1.5 with sigma of 0.01
 C26-C53_$1
 -3 with sigma of 0.02
 C39-C40 = C41-C40 = C42-C41 = C43-C42 = C44-C43
 1.5 with sigma of 0.01
 C39-C46
 1.5 with sigma of 0.01
 C46-C47 = C48-C47
 1.5 with sigma of 0.01
 C49-C48 = C49-C50
 1.5 with sigma of 0.01
 C39-C38
 1.5 with sigma of 0.01
 N4-C38
 1.5 with sigma of 0.01
 C45-C43
 2.5 with sigma of 0.01
 C51-C53
 2.5 with sigma of 0.01
 C21-C23
 2.5 with sigma of 0.01
 C20-C22
 2.5 with sigma of 0.01
 C18-C20
 2.5 with sigma of 0.01
 C25-C27
 2.5 with sigma of 0.01
 C17-C19
 2.5 with sigma of 0.01
 C26-C24
 2.5 with sigma of 0.01
 C19-C21
 2.5 with sigma of 0.01
 C25-C17
 2.5 with sigma of 0.01
 C24-C18
 2.5 with sigma of 0.01
 C39-C47
 2.5 with sigma of 0.01
 C47-C49
 2.5 with sigma of 0.01
 C48-C50
 2.5 with sigma of 0.01
 C46-C48
 2.5 with sigma of 0.01
 C50-C52
 2.5 with sigma of 0.01
 C49-C51
 2.5 with sigma of 0.01
 C44-C42
 2.5 with sigma of 0.01
 C43-C41
 2.5 with sigma of 0.01
 C41-C39
 2.5 with sigma of 0.01
 C42-C40
 2.5 with sigma of 0.01
 C46-C40
 2.5 with sigma of 0.01
 C39-N4
 2.5 with sigma of 0.01
3. Uiso/Uaniso restraints and constraints
All non-hydrogen atoms have similar U: within 2A with sigma of 0.01 and sigma
for terminal atoms of 0.02 within 2A
C24 \\sim C25: within 2A with sigma of 0.005 and sigma for terminal atoms of
0.01 within 2A
4.a Riding coordinates:
 C38(H38A,H38B), C26(H26A,H26B), C22(H22A,H22B), C23(H23A,H23B,H23C), C46(H46A,
 H46B), C47(H47A,H47B), C50(H50A,H50B), C45(H45A,H45B,H45C), C52(H52A,H52B),
 C53(H53A,H53B,H53C), C51(H51A,H51B)
4.b Ternary CH refined with riding coordinates:
 C17(H17), C39(H39)
4.c Secondary CH2 refined with riding coordinates:
 C16(H16A,H16B), C18(H18A,H18B), C24(H24A,H24B), C19(H19A,H19B), C40(H40A,
 H40B), C21(H21A,H21B), C20(H20A,H20B), C25(H25A,H25B), C43(H43A,H43B),
 C41(H41A,H41B), C42(H42A,H42B), C44(H44A,H44B), C48(H48A,H48B), C49(H49A,H49B)
4.d Aromatic/amide H refined with riding coordinates:
 C13(H13), C5(H5), C2(H2)
4.e Idealised Me refined as rotating group:
 C27(H27A,H27B,H27C)
;
_smtbx_masks_void_probe_radius 1.2
_smtbx_masks_void_truncation_radius 1.2
_olex2_submission_special_instructions 'No special instructions were received'
_site XU

loop_
_space_group_symop_operation_xyz
'x, y, z'
'-x, y, -z+1/2'
'x+1/2, y+1/2, z'
'-x+1/2, y+1/2, -z+1/2'
'-x, -y, -z'
'x, -y, z-1/2'
'-x+1/2, -y+1/2, -z'
'x+1/2, -y+1/2, z-1/2'

loop_
_atom_site_label
_atom_site_type_symbol
_atom_site_fract_x
_atom_site_fract_y
_atom_site_fract_z
_atom_site_U_iso_or_equiv
_atom_site_adp_type
_atom_site_occupancy
_atom_site_site_symmetry_order
_atom_site_calc_flag
_atom_site_refinement_flags_posn
_atom_site_refinement_flags_adp
_atom_site_refinement_flags_occupancy
_atom_site_disorder_assembly
_atom_site_disorder_group
S2 S 0.83037(9) 0.13091(13) 0.64290(11) 0.1457(10) Uani 1 1 d . U . . .
S3 S 0.79575(8) 0.29493(13) 0.61524(11) 0.1471(10) Uani 1 1 d . U . . .
S1 S 0.88336(17) -0.10384(18) 0.65776(17) 0.1978(15) Uani 1 1 d . U . . .
F2 F 0.6428(3) 0.5702(4) 0.5122(3) 0.199(3) Uani 1 1 d . U . . .
N3 N 0.9451(3) 0.0587(4) 0.7092(4) 0.143(2) Uani 1 1 d . U . . .
O1 O 0.7474(2) 0.3876(3) 0.5725(3) 0.172(3) Uani 1 1 d . U . . .
C8 C 0.6660(4) 0.3317(6) 0.5261(4) 0.146(3) Uani 1 1 d . U . . .
N4 N 0.9324(3) 0.2450(4) 0.7086(4) 0.152(2) Uani 1 1 d D U . . .
F1 F 0.5413(3) 0.5386(3) 0.4534(3) 0.205(3) Uani 1 1 d . U . . .
C11 C 0.5661(5) 0.2622(8) 0.4546(6) 0.165(4) Uani 1 1 d . U . . .
C13 C 0.6836(3) 0.2850(5) 0.5401(4) 0.146(3) Uani 1 1 d . U . . .
H13 H 0.655653 0.259236 0.522997 0.175 Uiso 1 1 calc R U . . .
C31 C 0.8905(3) 0.1660(5) 0.6806(4) 0.138(2) Uani 1 1 d . U . . .
C9 C 0.6100(3) 0.3512(6) 0.4890(4) 0.149(3) Uani 1 1 d . U . . .
C29 C 0.8290(3) 0.2370(5) 0.6410(4) 0.143(2) Uani 1 1 d . U . . .
C34 C 0.9722(4) 0.0170(5) 0.7296(5) 0.145(3) Uani 1 1 d . U . . .
C1 C 0.6091(4) 0.4083(6) 0.4901(4) 0.154(3) Uani 1 1 d . U . . .
C10 C 0.5663(4) 0.3199(6) 0.4577(5) 0.161(3) Uani 1 1 d . U . . .
C28 C 0.7968(3) 0.1926(5) 0.6211(4) 0.141(2) Uani 1 1 d . U . . .
N2 N 0.9425(5) -0.1281(5) 0.7040(5) 0.185(3) Uani 1 1 d . U . . .
C14 C 0.7347(3) 0.2604(5) 0.5750(4) 0.144(2) Uani 1 1 d . U . . .
C6 C 0.6622(4) 0.4309(6) 0.5222(5) 0.155(3) Uani 1 1 d . U . . .
C15 C 0.7413(3) 0.2053(6) 0.5829(4) 0.147(3) Uani 1 1 d . U . . .
C5 C 0.6746(5) 0.4833(6) 0.5293(5) 0.163(3) Uani 1 1 d . U . . .
H5 H 0.710565 0.495683 0.551616 0.196 Uiso 1 1 calc R U . . .
C3 C 0.5819(5) 0.4996(7) 0.4754(6) 0.172(3) Uani 1 1 d . U . . .
C7 C 0.6973(4) 0.3828(5) 0.5433(4) 0.154(3) Uani 1 1 d . U . . .
C33 C 0.9704(4) 0.1058(5) 0.7291(4) 0.140(3) Uani 1 1 d . U . . .
C2 C 0.5669(5) 0.4501(6) 0.4667(5) 0.165(3) Uani 1 1 d . U . . .
H2 H 0.529751 0.440854 0.445869 0.198 Uiso 1 1 calc R U . . .
N1 N 0.8953(4) -0.0391(5) 0.6663(4) 0.179(3) Uani 1 1 d . U . . .
C30 C 0.8838(3) 0.2194(5) 0.6767(4) 0.145(3) Uani 1 1 d . U . . .
C37 C 0.9717(3) 0.2063(5) 0.7318(4) 0.138(3) Uani 1 1 d . U . . .
C35 C 0.9467(5) -0.0334(6) 0.7072(5) 0.161(3) Uani 1 1 d . U . . .
C16 C 0.7002(4) 0.1610(5) 0.5572(5) 0.174(3) Uani 1 1 d . U . . .
H16A H 0.715982 0.133328 0.534494 0.209 Uiso 1 1 calc R U . . .
H16B H 0.667164 0.175461 0.523216 0.209 Uiso 1 1 calc R U . . .
C32 C 0.9452(4) 0.1570(5) 0.7142(4) 0.141(2) Uani 1 1 d . U . . .
C38 C 0.9321(5) 0.3027(5) 0.7158(6) 0.199(4) Uani 1 1 d D U . . .
H38A H 0.966375 0.315279 0.708441 0.238 Uiso 1 1 d R U . . .
H38B H 0.910995 0.308449 0.667291 0.238 Uiso 1 1 d R U . . .
C36 C 0.9715(5) -0.0845(6) 0.7267(5) 0.169(3) Uani 1 1 d . U . . .
N6 N 0.4715(4) 0.3581(5) 0.3973(4) 0.188(4) Uani 1 1 d . U . . .
C17 C 0.6842(5) 0.1355(5) 0.6169(6) 0.223(4) Uani 1 1 d D U . . .
H17 H 0.717814 0.129987 0.656443 0.268 Uiso 1 1 calc R U . . .
C12 C 0.5137(4) 0.3416(6) 0.4234(5) 0.172(3) Uani 1 1 d . U . . .
C18 C 0.6586(5) 0.0826(5) 0.5933(8) 0.253(5) Uani 1 1 d D U . . .
H18A H 0.641138 0.069136 0.626773 0.303 Uiso 1 1 calc R U . . .
H18B H 0.629642 0.087388 0.549213 0.303 Uiso 1 1 calc R U . . .
C24 C 0.6471(6) 0.1733(6) 0.6371(7) 0.287(5) Uani 1 1 d D U . . .
H24A H 0.654955 0.209861 0.624267 0.345 Uiso 1 1 calc R U . . .
H24B H 0.609059 0.164760 0.610316 0.345 Uiso 1 1 calc R U . . .
C19 C 0.6983(6) 0.0422(5) 0.5847(10) 0.294(6) Uani 1 1 d D U . . .
H19A H 0.731877 0.044297 0.624134 0.353 Uiso 1 1 calc R U . . .
H19B H 0.708325 0.050776 0.543127 0.353 Uiso 1 1 calc R U . . .
C40 C 0.9205(8) 0.3870(5) 0.7862(8) 0.328(6) Uani 1 1 d D U . . .
H40A H 0.956033 0.405749 0.797267 0.393 Uiso 1 1 calc R U . . .
H40B H 0.906345 0.390999 0.825548 0.393 Uiso 1 1 calc R U . . .
N5 N 0.5659(5) 0.2193(6) 0.4469(7) 0.195(5) Uani 1 1 d . U . . .
C4 C 0.6341(6) 0.5158(7) 0.5034(6) 0.175(3) Uani 1 1 d . U . . .
C21 C 0.7196(8) -0.0534(6) 0.5779(9) 0.379(8) Uani 1 1 d D U . . .
H21A H 0.715641 -0.085210 0.604454 0.455 Uiso 1 1 calc R U . . .
H21B H 0.755948 -0.037582 0.600466 0.455 Uiso 1 1 calc R U . . .
C20 C 0.6767(7) -0.0138(5) 0.5790(10) 0.341(7) Uani 1 1 d D U . . .
H20A H 0.663098 -0.021446 0.618118 0.409 Uiso 1 1 calc R U . . .
H20B H 0.645623 -0.017296 0.536649 0.409 Uiso 1 1 calc R U . . .
C25 C 0.6511(7) 0.1734(8) 0.7102(7) 0.317(5) Uani 1 1 d D U . . .
H25A H 0.686340 0.189128 0.737125 0.380 Uiso 1 1 calc R U . . .
H25B H 0.649603 0.136234 0.725967 0.380 Uiso 1 1 calc R U . . .
C26 C 0.6033(7) 0.2062(9) 0.7217(8) 0.365(7) Uani 1 1 d D U . . .
H26A H 0.612898 0.237804 0.698947 0.439 Uiso 1 1 d R U . . .
H26B H 0.575778 0.178214 0.702137 0.439 Uiso 1 1 d R U . . .
C27 C 0.6208(10) 0.2223(12) 0.7974(10) 0.480(12) Uani 1 1 d D U . . .
H27A H 0.612958 0.193039 0.824544 0.720 Uiso 1 1 calc R U . . .
H27B H 0.600622 0.254218 0.803067 0.720 Uiso 1 1 calc R U . . .
H27C H 0.660046 0.229946 0.812806 0.720 Uiso 1 1 calc R U . . .
C22 C 0.7170(11) -0.0703(8) 0.5075(11) 0.421(9) Uani 1 1 d D U . . .
H22A H 0.752245 -0.062676 0.499479 0.505 Uiso 1 1 d R U . . .
H22B H 0.695675 -0.040366 0.480779 0.505 Uiso 1 1 d R U . . .
C23 C 0.7053(13) -0.1299(9) 0.4990(12) 0.480(12) Uani 1 1 d D U . . .
H23A H 0.712304 -0.146598 0.543928 0.720 Uiso 1 1 d R U . . .
H23B H 0.736004 -0.149838 0.492088 0.720 Uiso 1 1 d R U . . .
H23C H 0.666204 -0.135508 0.491138 0.720 Uiso 1 1 d R U . . .
C43 C 0.8480(11) 0.4999(6) 0.6660(8) 0.389(8) Uani 1 1 d D U . . .
H43A H 0.811232 0.483742 0.648159 0.467 Uiso 1 1 calc R U . . .
H43B H 0.866950 0.494849 0.631197 0.467 Uiso 1 1 calc R U . . .
C39 C 0.9288(7) 0.3295(5) 0.7750(7) 0.302(5) Uani 1 1 d D U . . .
H39 H 0.888502 0.323161 0.761410 0.362 Uiso 1 1 calc R U . . .
C41 C 0.8806(9) 0.4124(6) 0.7232(9) 0.353(6) Uani 1 1 d D U . . .
H41A H 0.891536 0.403190 0.682509 0.424 Uiso 1 1 calc R U . . .
H41B H 0.843626 0.397726 0.716690 0.424 Uiso 1 1 calc R U . . .
C42 C 0.8790(10) 0.4718(6) 0.7297(9) 0.372(7) Uani 1 1 d D U . . .
H42A H 0.862441 0.480611 0.765917 0.446 Uiso 1 1 calc R U . . .
H42B H 0.916917 0.485417 0.744478 0.446 Uiso 1 1 calc R U . . .
C44 C 0.8422(10) 0.5585(6) 0.6770(11) 0.403(8) Uani 1 1 d D U . . .
H44A H 0.836566 0.563875 0.722011 0.484 Uiso 1 1 calc R U . . .
H44B H 0.876504 0.576719 0.677835 0.484 Uiso 1 1 calc R U . . .
C46 C 0.9371(7) 0.2938(6) 0.8317(8) 0.358(6) Uani 1 1 d D U . . .
H46A H 0.965268 0.316220 0.863491 0.430 Uiso 1 1 d R U . . .
H46B H 0.963558 0.266130 0.828091 0.430 Uiso 1 1 d R U . . .
C48 C 0.8795(8) 0.2796(12) 0.9062(10) 0.478(8) Uani 1 1 d D U . . .
H48A H 0.849690 0.257246 0.912578 0.574 Uiso 1 1 calc R U . . .
H48B H 0.869126 0.317444 0.908069 0.574 Uiso 1 1 calc R U . . .
C47 C 0.8859(8) 0.2681(8) 0.8373(9) 0.421(7) Uani 1 1 d D U . . .
H47A H 0.889002 0.228991 0.832260 0.505 Uiso 1 1 d R U . . .
H47B H 0.846122 0.268721 0.813400 0.505 Uiso 1 1 d R U . . .
C50 C 0.9254(11) 0.2820(11) 1.0326(10) 0.559(10) Uani 1 1 d D U . . .
H50A H 0.886777 0.293231 1.020894 0.671 Uiso 1 1 d R U . . .
H50B H 0.937968 0.318561 1.047934 0.671 Uiso 1 1 d R U . . .
C49 C 0.9313(9) 0.2686(14) 0.9632(10) 0.529(9) Uani 1 1 d D U . . .
H49A H 0.961366 0.289936 0.955952 0.634 Uiso 1 1 calc R U . . .
H49B H 0.940915 0.230397 0.962357 0.634 Uiso 1 1 calc R U . . .
C45 C 0.7963(10) 0.5832(8) 0.6237(14) 0.456(12) Uani 1 1 d D U . . .
H45A H 0.805367 0.600033 0.585560 0.685 Uiso 1 1 d R U . . .
H45B H 0.781777 0.610233 0.647960 0.685 Uiso 1 1 d R U . . .
H45C H 0.768677 0.555463 0.606140 0.685 Uiso 1 1 d R U . . .
C52 C 1.0148(11) 0.2564(9) 1.1180(17) 0.588(11) Uani 1 1 d D U . . .
H52A H 1.009652 0.267938 1.161613 0.706 Uiso 1 1 d R U . . .
H52B H 1.026302 0.281178 1.087593 0.706 Uiso 1 1 d R U . . .
C53 C 1.0488(11) 0.2057(11) 1.1266(17) 0.610(15) Uani 1 1 d D U . . .
H53A H 1.083227 0.212336 1.116846 0.915 Uiso 1 1 d R U . . .
H53B H 1.025817 0.181956 1.091726 0.915 Uiso 1 1 d R U . . .
H53C H 1.056467 0.188896 1.171546 0.915 Uiso 1 1 d R U . . .
C51 C 0.9552(10) 0.2441(12) 1.0865(12) 0.578(10) Uani 1 1 d D U . . .
H51A H 0.951657 0.207555 1.067283 0.694 Uiso 1 1 d R U . . .
H51B H 0.929217 0.255956 1.110423 0.694 Uiso 1 1 d R U . . .

loop_
_atom_site_aniso_label
_atom_site_aniso_U_11
_atom_site_aniso_U_22
_atom_site_aniso_U_33
_atom_site_aniso_U_23
_atom_site_aniso_U_13
_atom_site_aniso_U_12
S2 0.0911(13) 0.246(3) 0.0929(13) 0.0023(15) 0.0170(10) -0.0202(15)
S3 0.0834(12) 0.243(3) 0.0953(13) 0.0001(15) -0.0011(10) -0.0087(15)
S1 0.221(3) 0.252(4) 0.127(2) -0.015(2) 0.064(2) -0.051(3)
F2 0.183(6) 0.275(8) 0.131(4) 0.002(5) 0.035(4) 0.015(6)
N3 0.118(5) 0.219(8) 0.092(4) 0.000(5) 0.033(4) -0.015(5)
O1 0.100(4) 0.254(7) 0.134(5) 0.014(5) -0.006(3) -0.003(4)
C8 0.087(4) 0.260(7) 0.079(4) 0.002(5) 0.009(3) -0.002(5)
N4 0.088(4) 0.243(6) 0.108(4) 0.008(5) 0.006(3) -0.002(5)
F1 0.149(5) 0.287(8) 0.169(5) 0.017(5) 0.035(4) 0.022(5)
C11 0.085(5) 0.285(11) 0.107(5) -0.015(9) 0.001(4) 0.004(10)
C13 0.087(4) 0.257(8) 0.082(4) 0.004(5) 0.007(3) -0.002(5)
C31 0.081(4) 0.233(6) 0.091(4) 0.006(5) 0.011(3) -0.012(5)
C9 0.088(4) 0.267(7) 0.082(4) -0.001(5) 0.012(3) 0.002(5)
C29 0.086(4) 0.242(6) 0.089(4) 0.001(4) 0.010(3) -0.008(4)
C34 0.135(6) 0.211(8) 0.092(5) -0.001(5) 0.039(4) -0.013(5)
C1 0.102(4) 0.270(7) 0.084(4) 0.004(5) 0.021(3) 0.005(6)
C10 0.086(4) 0.282(8) 0.097(4) -0.008(6) 0.003(3) 0.005(6)
C28 0.090(4) 0.243(6) 0.085(4) 0.002(4) 0.017(3) -0.010(4)
N2 0.215(7) 0.236(7) 0.112(5) -0.009(5) 0.060(5) -0.033(6)
C14 0.077(4) 0.256(6) 0.087(4) 0.003(5) 0.007(3) -0.010(5)
C6 0.109(5) 0.264(8) 0.086(4) 0.000(5) 0.020(4) 0.006(6)
C15 0.082(4) 0.257(7) 0.091(4) 0.004(5) 0.012(3) -0.011(5)
C5 0.124(6) 0.252(9) 0.106(5) 0.005(6) 0.021(5) 0.005(7)
C3 0.134(6) 0.260(9) 0.113(5) 0.010(7) 0.023(5) 0.015(7)
C7 0.107(5) 0.264(8) 0.085(4) 0.004(5) 0.019(4) 0.002(5)
C33 0.110(5) 0.223(8) 0.088(4) 0.003(5) 0.034(4) -0.003(5)
C2 0.116(6) 0.266(9) 0.104(5) 0.013(6) 0.019(4) 0.007(6)
N1 0.192(6) 0.240(6) 0.118(5) -0.010(5) 0.066(4) -0.032(6)
C30 0.086(4) 0.245(6) 0.091(4) 0.008(5) 0.010(3) -0.008(5)
C37 0.084(4) 0.220(7) 0.098(4) 0.001(5) 0.011(4) 0.002(5)
C35 0.167(6) 0.228(7) 0.097(5) -0.001(5) 0.053(4) -0.022(6)
C16 0.112(5) 0.283(8) 0.121(5) 0.010(6) 0.027(5) -0.018(6)
C32 0.095(4) 0.228(7) 0.092(4) 0.009(5) 0.015(4) 0.000(5)
C38 0.124(6) 0.297(9) 0.154(6) -0.008(8) 0.010(6) 0.018(7)
C36 0.188(7) 0.230(8) 0.101(5) -0.005(6) 0.063(5) -0.030(6)
N6 0.114(6) 0.301(11) 0.124(6) 0.002(6) -0.002(5) 0.017(7)
C17 0.169(7) 0.336(9) 0.174(7) 0.029(7) 0.067(6) -0.036(7)
C12 0.096(5) 0.293(9) 0.104(5) -0.006(6) -0.002(4) 0.007(6)
C18 0.204(9) 0.355(11) 0.211(8) 0.046(9) 0.082(7) -0.042(8)
C24 0.247(9) 0.400(11) 0.238(9) 0.013(10) 0.109(8) -0.021(9)
C19 0.249(11) 0.371(13) 0.258(9) 0.052(11) 0.070(9) -0.054(10)
C40 0.319(10) 0.375(12) 0.259(10) -0.046(10) 0.044(9) 0.046(11)
N5 0.110(6) 0.293(13) 0.152(7) -0.034(10) -0.003(5) -0.003(9)
C4 0.146(6) 0.252(8) 0.118(6) 0.007(6) 0.026(5) 0.001(7)
C21 0.351(13) 0.414(16) 0.333(13) 0.047(14) 0.045(13) -0.055(13)
C20 0.297(12) 0.395(15) 0.303(11) 0.053(12) 0.053(11) -0.049(11)
C25 0.273(10) 0.420(12) 0.269(9) 0.002(10) 0.100(9) -0.011(9)
C26 0.329(13) 0.466(14) 0.305(12) -0.019(13) 0.102(12) -0.017(12)
C27 0.47(2) 0.57(2) 0.35(2) -0.04(2) 0.04(2) 0.00(2)
C22 0.402(15) 0.435(18) 0.370(15) 0.045(16) 0.033(15) -0.062(15)
C23 0.49(2) 0.46(2) 0.43(2) 0.09(2) 0.05(2) -0.12(2)
C43 0.382(14) 0.397(16) 0.308(14) -0.039(14) -0.014(11) 0.019(15)
C39 0.272(8) 0.371(10) 0.232(8) -0.017(9) 0.033(8) 0.050(9)
C41 0.350(12) 0.382(14) 0.278(11) -0.051(12) 0.022(10) 0.028(12)
C42 0.374(13) 0.388(15) 0.291(12) -0.054(13) 0.007(10) 0.028(14)
C44 0.393(16) 0.416(18) 0.320(15) -0.024(15) -0.011(13) 0.032(16)
C46 0.326(11) 0.446(12) 0.261(10) -0.020(10) 0.029(10) 0.080(11)
C48 0.446(15) 0.584(15) 0.329(14) -0.023(14) 0.009(14) 0.120(14)
C47 0.387(13) 0.517(14) 0.299(12) -0.022(12) 0.019(12) 0.100(12)
C50 0.534(18) 0.676(18) 0.381(17) 0.024(17) 0.011(16) 0.126(17)
C49 0.497(16) 0.638(17) 0.364(16) -0.004(16) 0.003(15) 0.122(15)
C45 0.45(2) 0.47(2) 0.36(2) 0.00(2) -0.015(19) 0.01(2)
C52 0.55(2) 0.72(2) 0.408(18) 0.06(2) 0.021(19) 0.12(2)
C53 0.58(3) 0.76(3) 0.41(2) 0.10(3) 0.04(2) 0.11(3)
C51 0.55(2) 0.70(2) 0.396(17) 0.055(18) 0.014(17) 0.122(19)

loop_
_atom_type_symbol
_atom_type_description
_atom_type_scat_dispersion_real
_atom_type_scat_dispersion_imag
_atom_type_scat_source
C C 0.0137 0.0067 'International Tables Vol C Tables 4.2.6.8 and 6.1.1.4'
H H 0.0000 0.0000 'International Tables Vol C Tables 4.2.6.8 and 6.1.1.4'
F F 0.0583 0.0400 'International Tables Vol C Tables 4.2.6.8 and 6.1.1.4'
N N 0.0241 0.0134 'International Tables Vol C Tables 4.2.6.8 and 6.1.1.4'
O O 0.0389 0.0241 'International Tables Vol C Tables 4.2.6.8 and 6.1.1.4'
S S 0.2925 0.4295 'International Tables Vol C Tables 4.2.6.8 and 6.1.1.4'

loop_
_geom_angle_atom_site_label_1
_geom_angle_atom_site_label_2
_geom_angle_atom_site_label_3
_geom_angle
_geom_angle_site_symmetry_1
_geom_angle_site_symmetry_3
_geom_angle_publ_flag
C31 S2 C28 88.3(5) . . ?
C29 S3 C14 91.1(5) . . ?
N2 S1 N1 101.2(6) . . ?
C34 N3 C33 117.3(10) . . ?
C13 C8 C9 130.2(12) . . ?
C13 C8 C7 127.9(9) . . ?
C9 C8 C7 101.9(11) . . ?
C30 N4 C38 118.6(10) . . ?
C37 N4 C30 107.5(10) . . ?
C37 N4 C38 133.7(9) . . ?
N5 C11 C10 174.3(18) . . ?
C8 C13 H13 111.7 . . ?
C8 C13 C14 136.6(11) . . ?
C14 C13 H13 111.7 . . ?
C30 C31 S2 113.3(7) . . ?
C30 C31 C32 106.4(10) . . ?
C32 C31 S2 140.3(11) . . ?
C1 C9 C8 109.7(10) . . ?
C10 C9 C8 125.7(13) . . ?
C10 C9 C1 124.6(11) . . ?
C28 C29 S3 113.7(7) . . ?
C28 C29 C30 108.2(10) . . ?
C30 C29 S3 138.1(9) . . ?
N3 C34 C34 123.6(7) . 2_756 ?
N3 C34 C35 118.3(11) . . ?
C34 C34 C35 118.0(8) 2_756 . ?
C9 C1 C6 112.5(11) . . ?
C9 C1 C2 135.8(11) . . ?
C6 C1 C2 111.7(13) . . ?
C9 C10 C11 125.9(11) . . ?
C9 C10 C12 122.4(14) . . ?
C12 C10 C11 111.7(11) . . ?
C29 C28 S2 115.5(7) . . ?
C29 C28 C15 113.0(11) . . ?
C15 C28 S2 131.4(9) . . ?
C36 N2 S1 102.7(10) . . ?
C13 C14 S3 125.1(10) . . ?
C15 C14 S3 111.8(7) . . ?
C15 C14 C13 123.0(10) . . ?
C1 C6 C7 102.8(12) . . ?
C5 C6 C1 126.4(13) . . ?
C5 C6 C7 130.8(11) . . ?
C28 C15 C16 119.9(11) . . ?
C14 C15 C28 110.4(10) . . ?
C14 C15 C16 129.7(9) . . ?
C6 C5 H5 122.3 . . ?
C4 C5 C6 115.5(14) . . ?
C4 C5 H5 122.3 . . ?
C2 C3 F1 117.6(13) . . ?
C2 C3 C4 124.2(16) . . ?
C4 C3 F1 118.2(16) . . ?
O1 C7 C8 126.6(11) . . ?
O1 C7 C6 120.5(12) . . ?
C6 C7 C8 112.9(10) . . ?
N3 C33 C33 119.0(6) . 2_756 ?
N3 C33 C32 125.0(9) . . ?
C32 C33 C33 116.0(6) . 2_756 ?
C1 C2 H2 120.8 . . ?
C3 C2 C1 118.4(13) . . ?
C3 C2 H2 120.8 . . ?
C35 N1 S1 106.8(11) . . ?
N4 C30 C29 134.6(12) . . ?
C31 C30 N4 110.7(9) . . ?
C31 C30 C29 114.7(10) . . ?
N4 C37 C37 135.2(6) . 2_756 ?
N4 C37 C32 106.5(8) . . ?
C32 C37 C37 118.3(6) . 2_756 ?
C34 C35 C36 125.2(13) . . ?
N1 C35 C34 124.3(14) . . ?
N1 C35 C36 110.4(13) . . ?
C15 C16 H16A 109.5 . . ?
C15 C16 H16B 109.5 . . ?
C15 C16 C17 110.7(9) . . ?
H16A C16 H16B 108.1 . . ?
C17 C16 H16A 109.5 . . ?
C17 C16 H16B 109.5 . . ?
C31 C32 C33 125.5(11) . . ?
C31 C32 C37 108.9(11) . . ?
C37 C32 C33 125.6(9) . . ?
N4 C38 H38A 105.6 . . ?
N4 C38 H38B 93.5 . . ?
H38A C38 H38B 92.3 . . ?
C39 C38 N4 124.2(10) . . ?
C39 C38 H38A 105.7 . . ?
C39 C38 H38B 129.7 . . ?
N2 C36 C35 118.9(13) . . ?
N2 C36 C36 124.5(8) . 2_756 ?
C35 C36 C36 116.6(8) . 2_756 ?
C16 C17 H17 109.2 . . ?
C18 C17 C16 107.8(11) . . ?
C18 C17 H17 109.2 . . ?
C24 C17 C16 107.8(10) . . ?
C24 C17 H17 109.2 . . ?
C24 C17 C18 113.6(8) . . ?
N6 C12 C10 178.2(14) . . ?
C17 C18 H18A 109.0 . . ?
C17 C18 H18B 109.0 . . ?
H18A C18 H18B 107.8 . . ?
C19 C18 C17 113.1(8) . . ?
C19 C18 H18A 109.0 . . ?
C19 C18 H18B 109.0 . . ?
C17 C24 H24A 108.4 . . ?
C17 C24 H24B 108.4 . . ?
H24A C24 H24B 107.4 . . ?
C25 C24 C17 115.7(9) . . ?
C25 C24 H24A 108.4 . . ?
C25 C24 H24B 108.4 . . ?
C18 C19 H19A 108.9 . . ?
C18 C19 H19B 108.9 . . ?
C18 C19 C20 113.2(9) . . ?
H19A C19 H19B 107.7 . . ?
C20 C19 H19A 108.9 . . ?
C20 C19 H19B 108.9 . . ?
H40A C40 H40B 108.0 . . ?
C39 C40 H40A 109.4 . . ?
C39 C40 H40B 109.4 . . ?
C39 C40 C41 111.4(9) . . ?
C41 C40 H40A 109.4 . . ?
C41 C40 H40B 109.4 . . ?
C5 C4 F2 119.0(14) . . ?
C5 C4 C3 123.6(17) . . ?
C3 C4 F2 116.9(15) . . ?
H21A C21 H21B 107.8 . . ?
C20 C21 H21A 109.0 . . ?
C20 C21 H21B 109.0 . . ?
C20 C21 C22 112.9(10) . . ?
C22 C21 H21A 109.0 . . ?
C22 C21 H21B 109.0 . . ?
C19 C20 H20A 109.4 . . ?
C19 C20 H20B 109.4 . . ?
C21 C20 C19 111.4(9) . . ?
C21 C20 H20A 109.4 . . ?
C21 C20 H20B 109.4 . . ?
H20A C20 H20B 108.0 . . ?
C24 C25 H25A 109.6 . . ?
C24 C25 H25B 109.6 . . ?
C24 C25 C26 110.1(9) . . ?
H25A C25 H25B 108.1 . . ?
C26 C25 H25A 109.6 . . ?
C26 C25 H25B 109.6 . . ?
C25 C26 H26A 91.6 . . ?
C25 C26 H26B 93.7 . . ?
H26A C26 H26B 128.7 . . ?
C27 C26 C25 107.0(9) . . ?
C27 C26 H26A 103.3 . . ?
C27 C26 H26B 123.4 . . ?
C26 C27 H27A 109.5 . . ?
C26 C27 H27B 109.5 . . ?
C26 C27 H27C 109.5 . . ?
H27A C27 H27B 109.5 . . ?
H27A C27 H27C 109.5 . . ?
H27B C27 H27C 109.5 . . ?
C21 C22 H22A 109.6 . . ?
C21 C22 H22B 100.3 . . ?
C21 C22 C23 109.9(10) . . ?
H22A C22 H22B 98.1 . . ?
C23 C22 H22A 109.1 . . ?
C23 C22 H22B 128.5 . . ?
C22 C23 H23A 109.7 . . ?
C22 C23 H23B 112.2 . . ?
C22 C23 H23C 108.3 . . ?
H23A C23 H23B 89.8 . . ?
H23A C23 H23C 88.7 . . ?
H23B C23 H23C 137.4 . . ?
H43A C43 H43B 107.9 . . ?
C42 C43 H43A 109.1 . . ?
C42 C43 H43B 109.1 . . ?
C42 C43 C44 112.4(10) . . ?
C44 C43 H43A 109.1 . . ?
C44 C43 H43B 109.1 . . ?
C38 C39 C40 130.0(12) . . ?
C38 C39 H39 90.8 . . ?
C38 C39 C46 111.8(10) . . ?
C40 C39 H39 90.8 . . ?
C46 C39 C40 118.2(9) . . ?
C46 C39 H39 90.8 . . ?
C40 C41 H41A 109.3 . . ?
C40 C41 H41B 109.3 . . ?
H41A C41 H41B 107.9 . . ?
C42 C41 C40 111.7(9) . . ?
C42 C41 H41A 109.3 . . ?
C42 C41 H41B 109.3 . . ?
C43 C42 C41 114.4(9) . . ?
C43 C42 H42A 108.6 . . ?
C43 C42 H42B 108.6 . . ?
C41 C42 H42A 108.6 . . ?
C41 C42 H42B 108.6 . . ?
H42A C42 H42B 107.6 . . ?
C43 C44 H44A 109.0 . . ?
C43 C44 H44B 109.0 . . ?
H44A C44 H44B 107.8 . . ?
C45 C44 C43 113.1(10) . . ?
C45 C44 H44A 109.0 . . ?
C45 C44 H44B 109.0 . . ?
C39 C46 H46A 94.7 . . ?
C39 C46 H46B 108.2 . . ?
C39 C46 C47 114.4(10) . . ?
H46A C46 H46B 93.8 . . ?
C47 C46 H46A 132.5 . . ?
C47 C46 H46B 110.1 . . ?
H48A C48 H48B 107.9 . . ?
C47 C48 H48A 109.2 . . ?
C47 C48 H48B 109.2 . . ?
C47 C48 C49 112.0(10) . . ?
C49 C48 H48A 109.2 . . ?
C49 C48 H48B 109.2 . . ?
C46 C47 C48 109.9(9) . . ?
C46 C47 H47A 108.4 . . ?
C46 C47 H47B 138.8 . . ?
C48 C47 H47A 108.9 . . ?
C48 C47 H47B 94.1 . . ?
H47A C47 H47B 94.0 . . ?
H50A C50 H50B 91.2 . . ?
C49 C50 H50A 102.4 . . ?
C49 C50 H50B 112.9 . . ?
C51 C50 H50A 127.9 . . ?
C51 C50 H50B 108.1 . . ?
C51 C50 C49 112.6(10) . . ?
C48 C49 C50 112.0(10) . . ?
C48 C49 H49A 109.2 . . ?
C48 C49 H49B 109.2 . . ?
C50 C49 H49A 109.2 . . ?
C50 C49 H49B 109.2 . . ?
H49A C49 H49B 107.9 . . ?
C44 C45 H45A 116.2 . . ?
C44 C45 H45B 104.6 . . ?
C44 C45 H45C 107.4 . . ?
H45A C45 H45B 109.5 . . ?
H45A C45 H45C 109.5 . . ?
H45B C45 H45C 109.4 . . ?
H52A C52 H52B 122.6 . . ?
C53 C52 H52A 111.8 . . ?
C53 C52 H52B 109.0 . . ?
C51 C52 H52A 92.8 . . ?
C51 C52 H52B 108.6 . . ?
C51 C52 C53 110.7(10) . . ?
C52 C53 H53A 111.0 . . ?
C52 C53 H53B 102.9 . . ?
C52 C53 H53C 114.3 . . ?
H53A C53 H53B 109.5 . . ?
H53A C53 H53C 109.5 . . ?
H53B C53 H53C 109.5 . . ?
C50 C51 C52 114.6(11) . . ?
C50 C51 H51A 109.2 . . ?
C50 C51 H51B 84.6 . . ?
C52 C51 H51A 108.7 . . ?
C52 C51 H51B 118.7 . . ?
H51A C51 H51B 118.9 . . ?

loop_
_geom_bond_atom_site_label_1
_geom_bond_atom_site_label_2
_geom_bond_distance
_geom_bond_site_symmetry_2
_geom_bond_publ_flag
S2 C31 1.742(9) . ?
S2 C28 1.761(11) . ?
S3 C29 1.687(11) . ?
S3 C14 1.763(9) . ?
S1 N2 1.645(11) . ?
S1 N1 1.649(11) . ?
F2 C4 1.384(15) . ?
N3 C34 1.257(12) . ?
N3 C33 1.351(12) . ?
O1 C7 1.251(10) . ?
C8 C13 1.257(14) . ?
C8 C9 1.493(12) . ?
C8 C7 1.496(15) . ?
N4 C30 1.380(11) . ?
N4 C37 1.377(12) . ?
N4 C38 1.453(8) . ?
F1 C3 1.402(14) . ?
C11 C10 1.448(18) . ?
C11 N5 1.087(18) . ?
C13 H13 0.9500 . ?
C13 C14 1.430(13) . ?
C31 C30 1.349(13) . ?
C31 C32 1.384(11) . ?
C9 C1 1.433(15) . ?
C9 C10 1.361(15) . ?
C29 C28 1.373(13) . ?
C29 C30 1.445(12) . ?
C34 C34 1.42(2) 2_756 ?
C34 C35 1.431(15) . ?
C1 C6 1.440(14) . ?
C1 C2 1.477(15) . ?
C10 C12 1.428(14) . ?
C28 C15 1.440(11) . ?
N2 C36 1.327(13) . ?
C14 C15 1.394(14) . ?
C6 C5 1.348(15) . ?
C6 C7 1.490(15) . ?
C15 C16 1.514(14) . ?
C5 H5 0.9500 . ?
C5 C4 1.302(16) . ?
C3 C2 1.294(16) . ?
C3 C4 1.352(17) . ?
C33 C33 1.501(17) 2_756 ?
C33 C32 1.428(14) . ?
C2 H2 0.9500 . ?
N1 C35 1.342(13) . ?
C37 C37 1.420(15) 2_756 ?
C37 C32 1.405(13) . ?
C35 C36 1.433(16) . ?
C16 H16A 0.9900 . ?
C16 H16B 0.9900 . ?
C16 C17 1.548(14) . ?
C38 H38A 0.9900 . ?
C38 H38B 0.9902 . ?
C38 C39 1.419(8) . ?
C36 C36 1.49(2) 2_756 ?
N6 C12 1.133(11) . ?
C17 H17 1.0000 . ?
C17 C18 1.493(8) . ?
C17 C24 1.491(8) . ?
C18 H18A 0.9900 . ?
C18 H18B 0.9900 . ?
C18 C19 1.488(9) . ?
C24 H24A 0.9900 . ?
C24 H24B 0.9900 . ?
C24 C25 1.478(9) . ?
C19 H19A 0.9900 . ?
C19 H19B 0.9900 . ?
C19 C20 1.501(9) . ?
C40 H40A 0.9900 . ?
C40 H40B 0.9900 . ?
C40 C39 1.484(9) . ?
C40 C41 1.526(9) . ?
C21 H21A 0.9900 . ?
C21 H21B 0.9900 . ?
C21 C20 1.490(9) . ?
C21 C22 1.491(10) . ?
C20 H20A 0.9900 . ?
C20 H20B 0.9900 . ?
C25 H25A 0.9900 . ?
C25 H25B 0.9900 . ?
C25 C26 1.556(9) . ?
C26 H26A 0.9899 . ?
C26 H26B 0.9899 . ?
C26 C27 1.538(9) . ?
C27 H27A 0.9800 . ?
C27 H27B 0.9800 . ?
C27 H27C 0.9800 . ?
C22 H22A 0.9901 . ?
C22 H22B 0.9899 . ?
C22 C23 1.525(10) . ?
C23 H23A 0.9804 . ?
C23 H23B 0.9799 . ?
C23 H23C 0.9801 . ?
C43 H43A 0.9900 . ?
C43 H43B 0.9900 . ?
C43 C42 1.489(9) . ?
C43 C44 1.501(9) . ?
C39 H39 1.0000 . ?
C39 C46 1.433(9) . ?
C41 H41A 0.9900 . ?
C41 H41B 0.9900 . ?
C41 C42 1.495(9) . ?
C42 H42A 0.9900 . ?
C42 H42B 0.9900 . ?
C44 H44A 0.9900 . ?
C44 H44B 0.9900 . ?
C44 C45 1.481(9) . ?
C46 H46A 0.9899 . ?
C46 H46B 0.9903 . ?
C46 C47 1.503(10) . ?
C48 H48A 0.9900 . ?
C48 H48B 0.9900 . ?
C48 C47 1.505(9) . ?
C48 C49 1.508(10) . ?
C47 H47A 0.9901 . ?
C47 H47B 0.9901 . ?
C50 H50A 0.9901 . ?
C50 H50B 0.9901 . ?
C50 C49 1.518(10) . ?
C50 C51 1.486(10) . ?
C49 H49A 0.9900 . ?
C49 H49B 0.9900 . ?
C45 H45A 0.9800 . ?
C45 H45B 0.9798 . ?
C45 H45C 0.9809 . ?
C52 H52A 0.9901 . ?
C52 H52B 0.9900 . ?
C52 C53 1.522(10) . ?
C52 C51 1.502(10) . ?
C53 H53A 0.9802 . ?
C53 H53B 0.9802 . ?
C53 H53C 0.9799 . ?
C51 H51A 0.9900 . ?
C51 H51B 0.9900 . ?

loop_
_geom_torsion_atom_site_label_1
_geom_torsion_atom_site_label_2
_geom_torsion_atom_site_label_3
_geom_torsion_atom_site_label_4
_geom_torsion
_geom_torsion_site_symmetry_1
_geom_torsion_site_symmetry_2
_geom_torsion_site_symmetry_3
_geom_torsion_site_symmetry_4
_geom_torsion_publ_flag
S2 C31 C30 N4 178.8(5) . . . . ?
S2 C31 C30 C29 -1.5(11) . . . . ?
S2 C31 C32 C33 -0.2(17) . . . . ?
S2 C31 C32 C37 -179.6(8) . . . . ?
S2 C28 C15 C14 -176.0(7) . . . . ?
S2 C28 C15 C16 3.5(13) . . . . ?
S3 C29 C28 S2 176.9(4) . . . . ?
S3 C29 C28 C15 -0.3(10) . . . . ?
S3 C29 C30 N4 4.2(18) . . . . ?
S3 C29 C30 C31 -175.5(8) . . . . ?
S3 C14 C15 C28 -0.7(10) . . . . ?
S3 C14 C15 C16 179.8(8) . . . . ?
S1 N2 C36 C35 -0.2(12) . . . . ?
S1 N2 C36 C36 178.2(11) . . . 2_756 ?
S1 N1 C35 C34 -177.3(8) . . . . ?
S1 N1 C35 C36 0.8(10) . . . . ?
N3 C34 C35 N1 -0.9(15) . . . . ?
N3 C34 C35 C36 -178.7(10) . . . . ?
N3 C33 C32 C31 3.9(15) . . . . ?
N3 C33 C32 C37 -176.8(9) . . . . ?
C8 C13 C14 S3 1.4(17) . . . . ?
C8 C13 C14 C15 179.4(12) . . . . ?
C8 C9 C1 C6 3.6(11) . . . . ?
C8 C9 C1 C2 -175.8(10) . . . . ?
C8 C9 C10 C11 0.0(17) . . . . ?
C8 C9 C10 C12 179.8(9) . . . . ?
N4 C37 C32 C31 0.0(10) . . . . ?
N4 C37 C32 C33 -179.4(8) . . . . ?
N4 C38 C39 C40 -170.7(16) . . . . ?
N4 C38 C39 C46 12(2) . . . . ?
F1 C3 C2 C1 -179.6(8) . . . . ?
F1 C3 C4 F2 4.2(17) . . . . ?
F1 C3 C4 C5 175.8(11) . . . . ?
C13 C8 C9 C1 175.8(11) . . . . ?
C13 C8 C9 C10 -5.3(17) . . . . ?
C13 C8 C7 O1 3.1(17) . . . . ?
C13 C8 C7 C6 -176.5(10) . . . . ?
C13 C14 C15 C28 -179.0(7) . . . . ?
C13 C14 C15 C16 1.6(17) . . . . ?
C31 S2 C28 C29 0.1(7) . . . . ?
C31 S2 C28 C15 176.7(8) . . . . ?
C9 C8 C13 C14 -179.1(9) . . . . ?
C9 C8 C7 O1 -176.9(9) . . . . ?
C9 C8 C7 C6 3.5(10) . . . . ?
C9 C1 C6 C5 178.1(10) . . . . ?
C9 C1 C6 C7 -1.3(11) . . . . ?
C9 C1 C2 C3 -178.6(12) . . . . ?
C29 S3 C14 C13 178.7(8) . . . . ?
C29 S3 C14 C15 0.5(8) . . . . ?
C29 C28 C15 C14 0.7(11) . . . . ?
C29 C28 C15 C16 -179.8(8) . . . . ?
C34 N3 C33 C33 3.2(15) . . . 2_756 ?
C34 N3 C33 C32 -176.2(9) . . . . ?
C34 C34 C35 N1 -177.2(10) 2_756 . . . ?
C34 C34 C35 C36 5.0(17) 2_756 . . . ?
C34 C35 C36 N2 177.6(9) . . . . ?
C34 C35 C36 C36 -0.9(18) . . . 2_756 ?
C1 C9 C10 C11 178.7(11) . . . . ?
C1 C9 C10 C12 -1.5(16) . . . . ?
C1 C6 C5 C4 -0.9(18) . . . . ?
C1 C6 C7 O1 178.9(8) . . . . ?
C1 C6 C7 C8 -1.5(10) . . . . ?
C10 C9 C1 C6 -175.3(9) . . . . ?
C10 C9 C1 C2 5.3(19) . . . . ?
C28 S2 C31 C30 0.8(8) . . . . ?
C28 S2 C31 C32 -178.6(11) . . . . ?
C28 C29 C30 N4 -178.8(9) . . . . ?
C28 C29 C30 C31 1.5(12) . . . . ?
C28 C15 C16 C17 72.7(12) . . . . ?
N2 S1 N1 C35 -0.9(8) . . . . ?
C14 S3 C29 C28 -0.1(7) . . . . ?
C14 S3 C29 C30 176.8(10) . . . . ?
C14 C15 C16 C17 -108.0(12) . . . . ?
C6 C1 C2 C3 2.0(15) . . . . ?
C6 C5 C4 F2 176.1(10) . . . . ?
C6 C5 C4 C3 4.7(19) . . . . ?
C15 C16 C17 C18 -162.3(10) . . . . ?
C15 C16 C17 C24 74.7(12) . . . . ?
C5 C6 C7 O1 -0.5(17) . . . . ?
C5 C6 C7 C8 179.1(11) . . . . ?
C7 C8 C13 C14 1(2) . . . . ?
C7 C8 C9 C1 -4.1(10) . . . . ?
C7 C8 C9 C10 174.7(9) . . . . ?
C7 C6 C5 C4 178.4(10) . . . . ?
C33 N3 C34 C34 -1.8(17) . . . 2_756 ?
C33 N3 C34 C35 -177.9(8) . . . . ?
C33 C33 C32 C31 -175.5(9) 2_756 . . . ?
C33 C33 C32 C37 3.8(15) 2_756 . . . ?
C2 C1 C6 C5 -2.3(15) . . . . ?
C2 C1 C6 C7 178.3(8) . . . . ?
C2 C3 C4 F2 -176.8(12) . . . . ?
C2 C3 C4 C5 -5(2) . . . . ?
N1 S1 N2 C36 0.6(8) . . . . ?
N1 C35 C36 N2 -0.4(14) . . . . ?
N1 C35 C36 C36 -179.0(10) . . . 2_756 ?
C30 N4 C37 C37 -179.5(13) . . . 2_756 ?
C30 N4 C37 C32 -1.0(10) . . . . ?
C30 N4 C38 C39 95.9(15) . . . . ?
C30 C31 C32 C33 -179.6(9) . . . . ?
C30 C31 C32 C37 1.0(11) . . . . ?
C30 C29 C28 S2 -0.9(9) . . . . ?
C30 C29 C28 C15 -178.2(7) . . . . ?
C37 N4 C30 C31 1.7(11) . . . . ?
C37 N4 C30 C29 -178.0(10) . . . . ?
C37 N4 C38 C39 -78.1(18) . . . . ?
C37 C37 C32 C31 178.8(10) 2_756 . . . ?
C37 C37 C32 C33 -0.6(16) 2_756 . . . ?
C16 C17 C18 C19 70.5(17) . . . . ?
C16 C17 C24 C25 -147.6(15) . . . . ?
C32 C31 C30 N4 -1.7(11) . . . . ?
C32 C31 C30 C29 178.1(7) . . . . ?
C38 N4 C30 C31 -173.8(9) . . . . ?
C38 N4 C30 C29 6.5(15) . . . . ?
C38 N4 C37 C37 -5(2) . . . 2_756 ?
C38 N4 C37 C32 173.5(10) . . . . ?
C38 C39 C46 C47 -89.6(17) . . . . ?
C17 C18 C19 C20 165.0(15) . . . . ?
C17 C24 C25 C26 -169.3(15) . . . . ?
C18 C17 C24 C25 93.1(18) . . . . ?
C18 C19 C20 C21 -173.9(15) . . . . ?
C24 C17 C18 C19 -170.1(14) . . . . ?
C24 C25 C26 C27 -159(2) . . . . ?
C40 C39 C46 C47 93(2) . . . . ?
C40 C41 C42 C43 170(2) . . . . ?
C4 C3 C2 C1 1(2) . . . . ?
C20 C21 C22 C23 -118(2) . . . . ?
C22 C21 C20 C19 -97.1(19) . . . . ?
C39 C40 C41 C42 -171(2) . . . . ?
C39 C46 C47 C48 -123.6(17) . . . . ?
C41 C40 C39 C38 38(3) . . . . ?
C41 C40 C39 C46 -145.2(17) . . . . ?
C42 C43 C44 C45 -159(3) . . . . ?
C44 C43 C42 C41 174(2) . . . . ?
C47 C48 C49 C50 178(2) . . . . ?
C49 C48 C47 C46 -49(3) . . . . ?
C49 C50 C51 C52 84(3) . . . . ?
C53 C52 C51 C50 -137(3) . . . . ?
C51 C50 C49 C48 143(3) . . . . ?

loop_
_smtbx_masks_void_nr
_smtbx_masks_void_average_x
_smtbx_masks_void_average_y
_smtbx_masks_void_average_z
_smtbx_masks_void_volume
_smtbx_masks_void_count_electrons
_smtbx_masks_void_content
1 -0.371 -0.537 -0.504 4938.3 548.2 ?
